data_4330977
loop_
_publ_author_name
'Pius O. Adelani'
'Laurent J. Jouffret'
'Jennifer E. S. Szymanowski'
'Peter C. Burns'

_publ_section_title
;
 Correlations and Differences between Uranium(VI) Arsonates and
 Phosphonates
;
_journal_name_full 'Inorganic Chemistry'
_journal_page_first 12032
_journal_page_last 12040
_journal_paper_doi 10.1021/ic301942t
_journal_volume 51
_journal_year 2012
_chemical_formula_moiety 'C12 H8 As4 O18 U2, 2(O)'
_chemical_formula_sum 'C12 H8 As4 O20 U2'
_chemical_formula_weight 1247.92
_chemical_name_systematic
; 
 ? 
;
_space_group_IT_number 2
_symmetry_cell_setting triclinic
_symmetry_space_group_name_Hall '-P 1'
_symmetry_space_group_name_H-M 'P -1'
_atom_sites_solution_hydrogens geom
_atom_sites_solution_primary direct
_atom_sites_solution_secondary difmap
_audit_creation_method SHELXL-97
_cell_angle_alpha 77.787(2)
_cell_angle_beta 81.552(2)
_cell_angle_gamma 89.978(2)
_cell_formula_units_Z 2
_cell_length_a 8.0383(13)
_cell_length_b 12.336(2)
_cell_length_c 15.889(3)
_cell_measurement_reflns_used 7135
_cell_measurement_temperature 100(2)
_cell_measurement_theta_max 27.47
_cell_measurement_theta_min 2.56
_cell_volume 1522.4(5)
_computing_cell_refinement 'Bruker SMART'
_computing_data_collection 'Bruker SMART'
_computing_data_reduction 'Bruker SAINT'
_computing_molecular_graphics 'Bruker SHELXTL'
_computing_publication_material 'Bruker SHELXTL'
_computing_structure_refinement 'SHELXL-97 (Sheldrick, 1997)'
_computing_structure_solution 'SHELXS-97 (Sheldrick, 1990)'
_diffrn_ambient_temperature 100(2)
_diffrn_measured_fraction_theta_full 0.985
_diffrn_measured_fraction_theta_max 0.985
_diffrn_measurement_device_type 'CCD area detector'
_diffrn_measurement_method 'phi and omega scans'
_diffrn_radiation_monochromator graphite
_diffrn_radiation_source 'fine-focus sealed tube'
_diffrn_radiation_type MoK\a
_diffrn_radiation_wavelength 0.71073
_diffrn_reflns_av_R_equivalents 0.0658
_diffrn_reflns_av_sigmaI/netI 0.0659
_diffrn_reflns_limit_h_max 10
_diffrn_reflns_limit_h_min -10
_diffrn_reflns_limit_k_max 16
_diffrn_reflns_limit_k_min -16
_diffrn_reflns_limit_l_max 20
_diffrn_reflns_limit_l_min -20
_diffrn_reflns_number 17940
_diffrn_reflns_theta_full 27.50
_diffrn_reflns_theta_max 27.50
_diffrn_reflns_theta_min 1.33
_diffrn_standards_number 0
_exptl_absorpt_coefficient_mu 15.012
_exptl_absorpt_correction_T_max 0.3616
_exptl_absorpt_correction_T_min 0.2617
_exptl_absorpt_correction_type empirical
_exptl_absorpt_process_details SHELXPREP
_exptl_crystal_colour yellow
_exptl_crystal_density_diffrn 2.722
_exptl_crystal_description platelet
_exptl_crystal_F_000 1112
_exptl_crystal_size_max 0.045
_exptl_crystal_size_mid 0.037
_exptl_crystal_size_min 0.015
_platon_squeeze_details
;
;
_refine_diff_density_max 4.957
_refine_diff_density_min -1.482
_refine_diff_density_rms 0.338
_refine_ls_extinction_coef 0.00047(12)
_refine_ls_extinction_expression Fc^*^=kFc[1+0.001xFc^2^\l^3^/sin(2\q)]^-1/4^
_refine_ls_extinction_method SHELXL
_refine_ls_goodness_of_fit_ref 1.033
_refine_ls_hydrogen_treatment constr
_refine_ls_matrix_type full
_refine_ls_number_parameters 344
_refine_ls_number_reflns 6905
_refine_ls_number_restraints 12
_refine_ls_restrained_S_all 1.033
_refine_ls_R_factor_all 0.0522
_refine_ls_R_factor_gt 0.0408
_refine_ls_shift/su_max 0.002
_refine_ls_shift/su_mean 0.000
_refine_ls_structure_factor_coef Fsqd
_refine_ls_weighting_details 'calc w=1/[\s^2^(Fo^2^)+(0.0646P)^2^+0.9419P] where P=(Fo^2^+2Fc^2^)/3'
_refine_ls_weighting_scheme calc
_refine_ls_wR_factor_gt 0.1114
_refine_ls_wR_factor_ref 0.1175
_reflns_number_gt 5573
_reflns_number_total 6905
_reflns_threshold_expression >2sigma(I)
_cod_data_source_file ic301942t_si_002_2.cif
_cod_data_source_block final
_cod_original_cell_volume 1522.4(4)
_cod_database_code 4330977

loop_
_symmetry_equiv_pos_as_xyz
'x, y, z'
'-x, -y, -z'

loop_
_atom_site_label
_atom_site_type_symbol
_atom_site_fract_x
_atom_site_fract_y
_atom_site_fract_z
_atom_site_U_iso_or_equiv
_atom_site_adp_type
_atom_site_occupancy
_atom_site_symmetry_multiplicity
_atom_site_calc_flag
_atom_site_refinement_flags
U1 U 0.72072(4) 0.69408(3) 0.20716(2) 0.00964(10) Uani 1 1 d .
U2 U 0.94210(4) 1.19272(3) 0.21186(2) 0.01029(11) Uani 1 1 d .
As1 As 1.02412(10) 0.46750(7) 0.26332(6) 0.00932(19) Uani 1 1 d .
As2 As 0.60589(11) 0.39319(8) 0.26150(6) 0.0127(2) Uani 1 1 d .
As3 As 1.02771(11) 0.89038(7) 0.26184(6) 0.0117(2) Uani 1 1 d .
As4 As 0.60828(10) 0.96540(7) 0.26382(6) 0.0106(2) Uani 1 1 d .
O1 O 0.6946(8) 0.6625(5) 0.3231(4) 0.0134(13) Uani 1 1 d .
O2 O 0.7484(9) 0.7262(6) 0.0917(4) 0.0177(14) Uani 1 1 d .
O3 O 0.8952(8) 1.1610(5) 0.3273(4) 0.0169(14) Uani 1 1 d .
O4 O 0.9848(9) 1.2248(6) 0.0951(4) 0.0179(14) Uani 1 1 d .
O5 O 0.4006(8) 0.6904(5) 0.2203(5) 0.0190(15) Uani 1 1 d .
O6 O 1.2530(10) 1.1873(6) 0.2289(6) 0.0307(19) Uani 1 1 d .
O7 O 0.9547(8) 0.5796(5) 0.1999(4) 0.0151(14) Uani 1 1 d .
O8 O 1.2076(7) 0.4987(5) 0.2941(4) 0.0142(14) Uani 1 1 d .
O9 O 1.0560(8) 0.3673(5) 0.2069(4) 0.0155(14) Uani 1 1 d .
O10 O 0.6078(8) 0.5219(5) 0.2007(4) 0.0151(14) Uani 1 1 d .
O11 O 0.4029(8) 0.3443(6) 0.2922(5) 0.0203(15) Uani 1 1 d .
O12 O 0.7093(8) 0.3096(5) 0.2031(5) 0.0180(15) Uani 1 1 d .
O13 O 0.9561(8) 0.8113(5) 0.1996(4) 0.0161(14) Uani 1 1 d .
O14 O 1.0572(8) 1.0221(5) 0.2039(4) 0.0153(14) Uani 1 1 d .
O15 O 1.2125(7) 0.8425(5) 0.2903(5) 0.0167(14) Uani 1 1 d .
O16 O 0.6100(8) 0.8696(5) 0.2039(4) 0.0123(13) Uani 1 1 d .
O17 O 0.7095(8) 1.0806(5) 0.2041(4) 0.0154(14) Uani 1 1 d .
O18 O 0.4053(7) 0.9955(5) 0.2962(5) 0.0165(14) Uani 1 1 d .
C1 C 0.8667(11) 0.4174(7) 0.3672(6) 0.0118(18) Uani 1 1 d .
C2 C 0.9263(12) 0.4094(8) 0.4466(6) 0.017(2) Uani 1 1 d .
H3A H 1.0388 0.4256 0.4478 0.021 Uiso 1 1 calc R
C3 C 0.8131(14) 0.3764(9) 0.5252(7) 0.026(2) Uani 1 1 d .
H2A H 0.8529 0.3681 0.5782 0.031 Uiso 1 1 calc R
C4 C 0.6454(14) 0.3565(9) 0.5244(7) 0.028(2) Uani 1 1 d .
H1A H 0.5714 0.3401 0.5765 0.033 Uiso 1 1 calc R
C5 C 0.5870(13) 0.3606(9) 0.4474(7) 0.023(2) Uani 1 1 d .
H5A H 0.4746 0.3423 0.4479 0.028 Uiso 1 1 calc R
C6 C 0.6964(10) 0.3930(7) 0.3653(6) 0.0122(18) Uani 1 1 d U
C7 C 0.8755(11) 0.8858(8) 0.3665(6) 0.0141(19) Uani 1 1 d .
C8 C 0.9421(13) 0.8571(8) 0.4455(7) 0.024(2) Uani 1 1 d .
H4A H 1.0551 0.8408 0.4452 0.028 Uiso 1 1 calc R
C9 C 0.8361(14) 0.8536(9) 0.5235(7) 0.027(2) Uani 1 1 d .
H11A H 0.8796 0.8361 0.5756 0.032 Uiso 1 1 calc R
C10 C 0.6666(13) 0.8756(8) 0.5250(7) 0.021(2) Uani 1 1 d .
H12A H 0.5969 0.8695 0.5780 0.026 Uiso 1 1 calc R
C11 C 0.6006(12) 0.9065(8) 0.4483(7) 0.019(2) Uani 1 1 d .
H7A H 0.4873 0.9227 0.4495 0.023 Uiso 1 1 calc R
C12 C 0.7067(11) 0.9134(8) 0.3677(6) 0.0137(18) Uani 1 1 d .
O1W O 0.7793(14) 1.2706(9) -0.0782(7) 0.059(3) Uani 1 1 d .
O2W O 0.550(2) 1.2334(13) 0.0714(10) 0.105(5) Uani 1 1 d U

loop_
_atom_site_aniso_label
_atom_site_aniso_U_11
_atom_site_aniso_U_22
_atom_site_aniso_U_33
_atom_site_aniso_U_23
_atom_site_aniso_U_13
_atom_site_aniso_U_12
U1 0.00726(17) 0.00626(17) 0.01506(19) -0.00178(13) -0.00134(13) 0.00014(12)
U2 0.00855(17) 0.00701(18) 0.01526(19) -0.00183(13) -0.00238(13) 0.00030(12)
As1 0.0047(4) 0.0069(4) 0.0161(5) -0.0023(3) -0.0012(3) -0.0004(3)
As2 0.0068(4) 0.0079(4) 0.0237(5) -0.0033(4) -0.0035(4) -0.0004(3)
As3 0.0059(4) 0.0082(4) 0.0205(5) -0.0021(4) -0.0020(4) 0.0005(3)
As4 0.0054(4) 0.0079(4) 0.0192(5) -0.0031(4) -0.0036(4) 0.0008(3)
O1 0.018(3) 0.007(3) 0.013(3) 0.000(2) 0.000(3) 0.000(3)
O2 0.021(4) 0.013(3) 0.020(4) -0.004(3) -0.006(3) 0.004(3)
O3 0.019(3) 0.015(3) 0.018(4) -0.004(3) -0.003(3) -0.004(3)
O4 0.022(4) 0.016(4) 0.015(3) -0.002(3) -0.002(3) 0.006(3)
O5 0.007(3) 0.016(4) 0.035(4) -0.008(3) -0.001(3) -0.002(3)
O6 0.032(4) 0.012(4) 0.056(5) -0.012(4) -0.028(4) 0.009(3)
O7 0.012(3) 0.012(3) 0.019(3) 0.001(3) 0.001(3) 0.003(3)
O8 0.005(3) 0.011(3) 0.027(4) -0.006(3) -0.001(3) -0.003(2)
O9 0.017(3) 0.008(3) 0.020(4) -0.001(3) -0.001(3) -0.002(3)
O10 0.016(3) 0.008(3) 0.021(4) -0.002(3) -0.002(3) 0.002(3)
O11 0.008(3) 0.019(4) 0.033(4) -0.001(3) -0.004(3) 0.001(3)
O12 0.018(3) 0.015(3) 0.025(4) -0.009(3) -0.009(3) 0.007(3)
O13 0.012(3) 0.017(4) 0.022(4) -0.007(3) -0.006(3) -0.001(3)
O14 0.015(3) 0.008(3) 0.020(4) -0.002(3) 0.004(3) -0.003(2)
O15 0.005(3) 0.014(3) 0.031(4) -0.004(3) -0.006(3) 0.005(2)
O16 0.014(3) 0.008(3) 0.017(3) -0.005(3) -0.007(3) 0.004(2)
O17 0.010(3) 0.016(3) 0.018(3) 0.003(3) -0.006(3) -0.007(3)
O18 0.007(3) 0.015(3) 0.030(4) -0.007(3) -0.007(3) 0.006(3)
C1 0.008(4) 0.006(4) 0.019(5) -0.002(4) 0.003(4) -0.004(3)
C2 0.019(5) 0.010(5) 0.023(5) -0.004(4) -0.003(4) -0.003(4)
C3 0.034(6) 0.022(6) 0.021(6) -0.003(4) -0.005(5) -0.003(5)
C4 0.028(6) 0.027(6) 0.020(5) 0.002(4) 0.010(5) -0.010(5)
C5 0.018(5) 0.019(5) 0.031(6) -0.007(4) 0.003(4) -0.003(4)
C6 0.004(3) 0.014(4) 0.018(4) -0.003(3) -0.001(3) 0.001(3)
C7 0.012(4) 0.010(4) 0.021(5) -0.006(4) -0.002(4) 0.003(3)
C8 0.022(5) 0.020(5) 0.028(6) 0.004(4) -0.013(5) 0.005(4)
C9 0.034(6) 0.025(6) 0.021(6) -0.002(4) -0.007(5) 0.002(5)
C10 0.026(5) 0.023(6) 0.017(5) -0.007(4) -0.006(4) 0.004(4)
C11 0.013(5) 0.018(5) 0.028(6) -0.004(4) -0.007(4) 0.007(4)
C12 0.010(4) 0.014(5) 0.016(5) -0.001(4) -0.003(4) -0.001(3)
O1W 0.065(7) 0.069(8) 0.043(6) -0.009(5) -0.011(5) 0.006(6)
O2W 0.104(5) 0.108(6) 0.102(5) -0.022(3) -0.017(3) 0.004(3)

loop_
_atom_type_symbol
_atom_type_description
_atom_type_scat_dispersion_real
_atom_type_scat_dispersion_imag
_atom_type_scat_source
C C 0.0033 0.0016 'International Tables Vol C Tables 4.2.6.8 and 6.1.1.4'
H H 0.0000 0.0000 'International Tables Vol C Tables 4.2.6.8 and 6.1.1.4'
O O 0.0106 0.0060 'International Tables Vol C Tables 4.2.6.8 and 6.1.1.4'
As As 0.0499 2.0058 'International Tables Vol C Tables 4.2.6.8 and 6.1.1.4'
U U -9.6767 9.6646 'International Tables Vol C Tables 4.2.6.8 and 6.1.1.4'

loop_
_geom_angle_atom_site_label_1
_geom_angle_atom_site_label_2
_geom_angle_atom_site_label_3
_geom_angle
_geom_angle_site_symmetry_1
_geom_angle_site_symmetry_3
O2 U1 O1 179.5(3) . .
O2 U1 O16 88.0(3) . .
O1 U1 O16 92.0(3) . .
O2 U1 O10 87.2(3) . .
O1 U1 O10 93.2(3) . .
O16 U1 O10 134.0(2) . .
O2 U1 O13 88.2(3) . .
O1 U1 O13 91.3(3) . .
O16 U1 O13 75.4(2) . .
O10 U1 O13 150.0(2) . .
O2 U1 O7 88.6(3) . .
O1 U1 O7 91.2(3) . .
O16 U1 O7 150.0(2) . .
O10 U1 O7 75.6(2) . .
O13 U1 O7 74.7(2) . .
O2 U1 O5 93.0(3) . .
O1 U1 O5 87.4(3) . .
O16 U1 O5 67.6(2) . .
O10 U1 O5 67.0(2) . .
O13 U1 O5 142.9(2) . .
O7 U1 O5 142.4(2) . .
O3 U2 O4 178.8(3) . .
O3 U2 O14 94.3(3) . .
O4 U2 O14 86.2(3) . .
O3 U2 O9 93.3(3) . 1_565
O4 U2 O9 87.1(3) . 1_565
O14 U2 O9 133.8(2) . 1_565
O3 U2 O17 90.0(3) . .
O4 U2 O17 89.0(3) . .
O14 U2 O17 76.2(2) . .
O9 U2 O17 149.3(2) 1_565 .
O3 U2 O12 90.5(3) . 1_565
O4 U2 O12 88.5(3) . 1_565
O14 U2 O12 149.2(2) . 1_565
O9 U2 O12 76.1(2) 1_565 1_565
O17 U2 O12 73.4(2) . 1_565
O3 U2 O6 87.6(3) . .
O4 U2 O6 93.6(3) . .
O14 U2 O6 67.3(2) . .
O9 U2 O6 67.6(2) 1_565 .
O17 U2 O6 143.1(2) . .
O12 U2 O6 143.5(2) 1_565 .
O9 As1 O7 108.9(3) . .
O9 As1 O8 108.9(3) . .
O7 As1 O8 110.2(3) . .
O9 As1 C1 110.6(3) . .
O7 As1 C1 110.9(3) . .
O8 As1 C1 107.3(4) . .
O12 As2 O10 109.9(3) . .
O12 As2 O11 108.3(3) . .
O10 As2 O11 109.1(3) . .
O12 As2 C6 111.8(3) . .
O10 As2 C6 110.8(4) . .
O11 As2 C6 106.8(4) . .
O13 As3 O15 109.6(3) . .
O13 As3 O14 108.9(3) . .
O15 As3 O14 109.2(3) . .
O13 As3 C7 111.6(4) . .
O15 As3 C7 107.5(4) . .
O14 As3 C7 110.2(3) . .
O16 As4 O17 109.6(3) . .
O16 As4 O18 109.0(3) . .
O17 As4 O18 108.9(3) . .
O16 As4 C12 111.9(3) . .
O17 As4 C12 110.4(3) . .
O18 As4 C12 107.0(4) . .
As1 O7 U1 136.9(3) . .
As1 O9 U2 137.6(4) . 1_545
As2 O10 U1 134.9(4) . .
As2 O12 U2 137.8(4) . 1_545
As3 O13 U1 137.5(4) . .
As3 O14 U2 136.7(3) . .
As4 O16 U1 136.5(3) . .
As4 O17 U2 137.1(3) . .
C2 C1 C6 120.5(8) . .
C2 C1 As1 117.1(7) . .
C6 C1 As1 122.3(7) . .
C1 C2 C3 119.1(9) . .
C1 C2 H3A 120.5 . .
C3 C2 H3A 120.5 . .
C4 C3 C2 121.1(10) . .
C4 C3 H2A 119.5 . .
C2 C3 H2A 119.5 . .
C5 C4 C3 120.2(10) . .
C5 C4 H1A 119.9 . .
C3 C4 H1A 119.9 . .
C4 C5 C6 121.2(9) . .
C4 C5 H5A 119.4 . .
C6 C5 H5A 119.4 . .
C1 C6 C5 117.8(8) . .
C1 C6 As2 123.8(7) . .
C5 C6 As2 118.4(7) . .
C12 C7 C8 119.9(9) . .
C12 C7 As3 123.1(7) . .
C8 C7 As3 116.9(7) . .
C9 C8 C7 118.9(9) . .
C9 C8 H4A 120.5 . .
C7 C8 H4A 120.5 . .
C10 C9 C8 121.2(10) . .
C10 C9 H11A 119.4 . .
C8 C9 H11A 119.4 . .
C11 C10 C9 120.5(10) . .
C11 C10 H12A 119.7 . .
C9 C10 H12A 119.7 . .
C10 C11 C12 119.5(9) . .
C10 C11 H7A 120.3 . .
C12 C11 H7A 120.3 . .
C7 C12 C11 119.8(9) . .
C7 C12 As4 123.2(7) . .
C11 C12 As4 116.9(7) . .

loop_
_geom_bond_atom_site_label_1
_geom_bond_atom_site_label_2
_geom_bond_distance
_geom_bond_site_symmetry_2
U1 O2 1.774(7) .
U1 O1 1.781(6) .
U1 O16 2.334(6) .
U1 O10 2.338(6) .
U1 O13 2.355(6) .
U1 O7 2.356(6) .
U1 O5 2.551(6) .
U2 O3 1.776(7) .
U2 O4 1.793(7) .
U2 O14 2.319(6) .
U2 O9 2.322(6) 1_565
U2 O17 2.359(6) .
U2 O12 2.364(6) 1_565
U2 O6 2.553(7) .
As1 O9 1.673(6) .
As1 O7 1.677(6) .
As1 O8 1.690(6) .
As1 C1 1.914(9) .
As2 O12 1.671(6) .
As2 O10 1.673(6) .
As2 O11 1.705(6) .
As2 C6 1.898(9) .
As3 O13 1.684(6) .
As3 O15 1.687(6) .
As3 O14 1.687(6) .
As3 C7 1.905(9) .
As4 O16 1.665(6) .
As4 O17 1.669(6) .
As4 O18 1.702(6) .
As4 C12 1.922(9) .
O9 U2 2.322(6) 1_545
O12 U2 2.364(6) 1_545
C1 C2 1.399(13) .
C1 C6 1.408(12) .
C2 C3 1.415(14) .
C2 H3A 0.9300 .
C3 C4 1.372(15) .
C3 H2A 0.9300 .
C4 C5 1.364(15) .
C4 H1A 0.9300 .
C5 C6 1.441(13) .
C5 H5A 0.9300 .
C7 C12 1.397(12) .
C7 C8 1.412(13) .
C8 C9 1.390(15) .
C8 H4A 0.9300 .
C9 C10 1.387(15) .
C9 H11A 0.9300 .
C10 C11 1.380(14) .
C10 H12A 0.9300 .
C11 C12 1.418(13) .
C11 H7A 0.9300 .

loop_
_platon_squeeze_void_nr
_platon_squeeze_void_average_x
_platon_squeeze_void_average_y
_platon_squeeze_void_average_z
_platon_squeeze_void_volume
_platon_squeeze_void_count_electrons
_platon_squeeze_void_content
1 -0.033 0.000 0.000 122 33 ' '
2 -0.035 0.500 1.000 122 34 ' '
